data_7035031
loop_
_publ_author_name
'Suzuki, Kosuke'
'Sato, Rinta'
'Minato, Takuo'
'Shinoe, Masahiro'
'Yamaguchi, Kazuya'
'Mizuno, Noritaka'

_publ_section_title
;
 A cascade approach to hetero-pentanuclear manganese-oxide clusters in
 polyoxometalates and their single-molecule magnet properties.
;
_journal_issue 32
_journal_name_full 'Dalton transactions (Cambridge, England : 2003)'
_journal_page_first 14220
_journal_page_last 14226
_journal_paper_doi 10.1039/c5dt01363a
_journal_volume 44
_journal_year 2015
_chemical_formula_sum 'C124 Cl12 Ga N7 O70 Si2 W18'
_chemical_formula_weight 6567.91
_space_group_crystal_system triclinic
_space_group_IT_number 2
_space_group_name_Hall '-P 1'
_space_group_name_H-M_alt 'P -1'
_symmetry_space_group_name_Hall '-P 1'
_symmetry_space_group_name_H-M 'P -1'
_atom_sites_solution_hydrogens none
_audit_creation_method SHELXL-2014/6
_audit_update_record
;
2015-02-13 deposited with the CCDC.
2015-05-07 downloaded from the CCDC.
;
_cell_angle_alpha 106.6060(6)
_cell_angle_beta 92.4161(8)
_cell_angle_gamma 97.9292(10)
_cell_formula_units_Z 1
_cell_length_a 14.6663(2)
_cell_length_b 18.6722(3)
_cell_length_c 19.0211(3)
_cell_measurement_temperature 123(2)
_cell_volume 4925.69(13)
_computing_cell_refinement HKL2000
_computing_data_collection 'Rigaku CrystalClear'
_computing_data_reduction HKL2000
_computing_structure_refinement 'SHELXL-2014/6 (Sheldrick, 2014)'
_computing_structure_solution 'SHELXS-97 (Sheldrick, 1990)'
_diffrn_ambient_temperature 123(2)
_diffrn_measured_fraction_theta_full 1.000
_diffrn_measured_fraction_theta_max 0.982
_diffrn_radiation_type MoK\a
_diffrn_radiation_wavelength 0.71069
_diffrn_reflns_av_unetI/netI 0.0500
_diffrn_reflns_Laue_measured_fraction_full 1.000
_diffrn_reflns_Laue_measured_fraction_max 0.982
_diffrn_reflns_number 27152
_diffrn_reflns_point_group_measured_fraction_full 1.000
_diffrn_reflns_point_group_measured_fraction_max 0.982
_diffrn_reflns_theta_full 25.240
_diffrn_reflns_theta_max 29.579
_diffrn_reflns_theta_min 1.722
_exptl_absorpt_coefficient_mu 10.841
_exptl_absorpt_correction_T_max 0.582
_exptl_absorpt_correction_T_min 0.441
_exptl_absorpt_correction_type empirical
_exptl_absorpt_process_details 'HKL2000 DENZO SCALEPACK'
_exptl_crystal_colour colorless
_exptl_crystal_density_diffrn 2.214
_exptl_crystal_density_method 'not measured'
_exptl_crystal_description plate
_exptl_crystal_F_000 2948
_exptl_crystal_size_max 0.100
_exptl_crystal_size_mid 0.100
_exptl_crystal_size_min 0.050
_refine_diff_density_max 5.118
_refine_diff_density_min -6.831
_refine_diff_density_rms 0.466
_refine_ls_extinction_method none
_refine_ls_goodness_of_fit_ref 1.041
_refine_ls_hydrogen_treatment none
_refine_ls_matrix_type full
_refine_ls_number_parameters 697
_refine_ls_number_reflns 27152
_refine_ls_number_restraints 4
_refine_ls_restrained_S_all 1.041
_refine_ls_R_factor_all 0.1056
_refine_ls_R_factor_gt 0.0794
_refine_ls_shift/su_max 0.001
_refine_ls_shift/su_mean 0.000
_refine_ls_structure_factor_coef Fsqd
_refine_ls_weighting_details 'w=1/[\s^2^(Fo^2^)+(0.0880P)^2^+176.2823P] where P=(Fo^2^+2Fc^2^)/3'
_refine_ls_weighting_scheme calc
_refine_ls_wR_factor_gt 0.1906
_refine_ls_wR_factor_ref 0.2125
_reflns_Friedel_coverage 0.000
_reflns_number_gt 20967
_reflns_number_total 27152
_reflns_threshold_expression 'I > 2\s(I)'
_cod_data_source_file c5dt01363a2.cif
_cod_data_source_block shelx
_cod_depositor_comments 'Adding full bibliography for 7035023--7035031.cif.'
_cod_database_code 7035031
_shelx_space_group_comment
;
The symmetry employed for this shelxl refinement is uniquely defined
by the following loop, which should always be used as a source of
symmetry information in preference to the above space-group names.
They are only intended as comments.
;
_shelx_estimated_absorpt_t_min 0.410
_shelx_estimated_absorpt_t_max 0.613
_shelxl_version_number 2014/6

loop_
_space_group_symop_operation_xyz
'x, y, z'
'-x, -y, -z'

loop_
_atom_site_label
_atom_site_type_symbol
_atom_site_fract_x
_atom_site_fract_y
_atom_site_fract_z
_atom_site_U_iso_or_equiv
_atom_site_adp_type
_atom_site_occupancy
_atom_site_site_symmetry_order
_atom_site_calc_flag
_atom_site_refinement_flags_posn
_atom_site_refinement_flags_occupancy
Si1 Si 0.4996(2) 0.61579(17) 0.39686(17) 0.0208(6) Uani 1 1 d . .
W1 W 0.68587(4) 0.62307(3) 0.52460(3) 0.03463(13) Uani 1 1 d . .
W2 W 0.64180(3) 0.47305(3) 0.37282(3) 0.02600(11) Uani 1 1 d . .
W3 W 0.44409(5) 0.45900(4) 0.24268(3) 0.04925(19) Uani 1 1 d . .
W4 W 0.31277(5) 0.59057(3) 0.27297(3) 0.04340(16) Uani 1 1 d . .
W5 W 0.35952(5) 0.75339(4) 0.43841(4) 0.0515(2) Uani 1 1 d . .
W6 W 0.53677(4) 0.76987(3) 0.55485(3) 0.03410(13) Uani 1 1 d . .
W7 W 0.69748(4) 0.75112(3) 0.40762(3) 0.03616(14) Uani 1 1 d . .
W8 W 0.65121(4) 0.60258(3) 0.25669(3) 0.03325(13) Uani 1 1 d . .
W9 W 0.51750(4) 0.73825(3) 0.28754(4) 0.03856(15) Uani 1 1 d . .
Ga1 Ga 0.5000 0.5000 0.5000 0.0214(3) Uani 1 2 d S P
O1 O 0.6101(6) 0.5524(5) 0.5635(4) 0.0252(16) Uani 1 1 d . .
O2 O 0.5758(6) 0.4310(5) 0.4409(4) 0.0241(16) Uani 1 1 d . .
O3 O 0.3482(7) 0.4096(5) 0.2923(5) 0.032(2) Uani 1 1 d . .
O4 O 0.2322(6) 0.5174(5) 0.3130(5) 0.0322(19) Uani 1 1 d . .
O5 O 0.2891(7) 0.7130(5) 0.5093(5) 0.033(2) Uani 1 1 d . .
O6 O 0.4419(7) 0.7195(5) 0.6048(5) 0.0324(19) Uani 1 1 d . .
O7 O 0.7779(7) 0.6489(5) 0.5905(6) 0.040(2) Uani 1 1 d . .
O8 O 0.7060(7) 0.4027(5) 0.3386(5) 0.036(2) Uani 1 1 d . .
O9 O 0.4428(7) 0.3833(6) 0.1655(5) 0.037(2) Uani 1 1 d . .
O10 O 0.2282(7) 0.6053(6) 0.2167(6) 0.041(2) Uani 1 1 d . .
O11 O 0.2898(7) 0.8174(5) 0.4310(5) 0.033(2) Uani 1 1 d . .
O12 O 0.5809(6) 0.8438(5) 0.6300(5) 0.0322(19) Uani 1 1 d . .
O13 O 0.7240(6) 0.5371(5) 0.4543(5) 0.0262(17) Uani 1 1 d . .
O14 O 0.5334(6) 0.4411(5) 0.3068(5) 0.0278(17) Uani 1 1 d . .
O15 O 0.3520(6) 0.5050(5) 0.2068(5) 0.0288(18) Uani 1 1 d . .
O16 O 0.3058(6) 0.6671(5) 0.3625(5) 0.0311(19) Uani 1 1 d . .
O17 O 0.4422(6) 0.8157(5) 0.5202(5) 0.0260(17) Uani 1 1 d . .
O18 O 0.6094(6) 0.6955(5) 0.5642(5) 0.0282(18) Uani 1 1 d . .
O19 O 0.5548(6) 0.5660(5) 0.4379(5) 0.0266(17) Uani 1 1 d . .
O20 O 0.4231(6) 0.5594(5) 0.3355(5) 0.0239(16) Uani 1 1 d . .
O21 O 0.4586(6) 0.6803(4) 0.4579(5) 0.0238(16) Uani 1 1 d . .
O22 O 0.5726(6) 0.6600(5) 0.3533(5) 0.0260(17) Uani 1 1 d . .
O23 O 0.7222(6) 0.6819(5) 0.4600(5) 0.0304(18) Uani 1 1 d . .
O24 O 0.6802(6) 0.5425(5) 0.3180(5) 0.0294(18) Uani 1 1 d . .
O25 O 0.5427(7) 0.5298(5) 0.2214(5) 0.0298(18) Uani 1 1 d . .
O26 O 0.4165(6) 0.6605(5) 0.2507(5) 0.0263(17) Uani 1 1 d . .
O27 O 0.4504(6) 0.7754(5) 0.3691(5) 0.0286(18) Uani 1 1 d . .
O28 O 0.6192(6) 0.7893(5) 0.4832(5) 0.0285(18) Uani 1 1 d . .
O29 O 0.7398(6) 0.6849(5) 0.3199(5) 0.0299(18) Uani 1 1 d . .
O30 O 0.5937(6) 0.6742(5) 0.2236(5) 0.0306(19) Uani 1 1 d . .
O31 O 0.6310(6) 0.7938(5) 0.3440(5) 0.0284(18) Uani 1 1 d . .
O32 O 0.7939(8) 0.8193(7) 0.4338(6) 0.048(3) Uani 1 1 d . .
O33 O 0.7199(7) 0.5754(6) 0.1861(5) 0.037(2) Uani 1 1 d . .
O34 O 0.4998(8) 0.7966(7) 0.2346(8) 0.053(3) Uani 1 1 d . .
O1W O 0.2144(8) 0.5643(6) 0.4590(6) 0.045(2) Uani 1 1 d . .
N101 N 0.2793(10) 0.1737(8) 0.1777(8) 0.049(3) Uiso 1 1 d . .
C111 C 0.2738(15) 0.0913(13) 0.1429(12) 0.065(5) Uiso 1 1 d . .
C112 C 0.3050(18) 0.0700(15) 0.0640(14) 0.080(6) Uiso 1 1 d . .
C113 C 0.293(2) -0.0154(17) 0.0324(16) 0.091(8) Uiso 1 1 d . .
C114 C 0.328(3) -0.039(2) -0.043(2) 0.134(13) Uiso 1 1 d . .
C121 C 0.2647(15) 0.1883(12) 0.2610(12) 0.064(5) Uiso 1 1 d . .
C122 C 0.1744(16) 0.1513(13) 0.2789(13) 0.072(6) Uiso 1 1 d . .
C123 C 0.1727(14) 0.1603(11) 0.3604(11) 0.057(4) Uiso 1 1 d . .
C124 C 0.088(2) 0.1138(18) 0.3767(17) 0.100(9) Uiso 1 1 d . .
C131 C 0.2046(16) 0.2036(13) 0.1393(13) 0.068(5) Uiso 1 1 d . .
C132 C 0.2011(18) 0.2839(15) 0.1664(14) 0.081(7) Uiso 1 1 d . .
C133 C 0.120(2) 0.3058(19) 0.1269(18) 0.106(9) Uiso 1 1 d . .
C134 C 0.126(2) 0.3864(19) 0.1352(18) 0.107(9) Uiso 1 1 d . .
C141 C 0.3740(14) 0.2207(12) 0.1770(11) 0.060(5) Uiso 1 1 d . .
C142 C 0.4548(14) 0.1904(11) 0.2015(11) 0.058(4) Uiso 1 1 d . .
C143 C 0.5469(15) 0.2422(12) 0.1998(12) 0.066(5) Uiso 1 1 d . .
C144 C 0.6283(15) 0.2116(12) 0.2226(12) 0.065(5) Uiso 1 1 d . .
N201 N 0.9511(10) 0.5285(8) 0.2825(8) 0.050(3) Uiso 1 1 d . .
C211 C 0.9281(14) 0.5984(11) 0.3365(11) 0.059(5) Uiso 1 1 d . .
C212 C 1.0124(15) 0.6530(12) 0.3827(12) 0.062(5) Uiso 1 1 d . .
C213 C 0.980(2) 0.7208(18) 0.4360(18) 0.103(9) Uiso 1 1 d . .
C214 C 1.069(2) 0.7712(16) 0.4876(16) 0.090(8) Uiso 1 1 d . .
C221 C 1.0139(15) 0.5475(12) 0.2254(12) 0.063(5) Uiso 1 1 d . .
C222 C 0.9747(18) 0.6013(14) 0.1865(14) 0.078(6) Uiso 1 1 d . .
C223 C 1.028(2) 0.5967(16) 0.1169(16) 0.091(8) Uiso 1 1 d . .
C224 C 0.999(3) 0.655(2) 0.080(2) 0.129(12) Uiso 1 1 d . .
C231 C 1.0034(12) 0.4840(10) 0.3220(9) 0.047(4) Uiso 1 1 d . .
C232 C 0.9530(16) 0.4597(13) 0.3816(13) 0.070(6) Uiso 1 1 d . .
C233 C 1.0120(17) 0.4076(14) 0.4092(14) 0.076(6) Uiso 1 1 d . .
C234 C 1.007(2) 0.334(2) 0.3566(19) 0.110(10) Uiso 1 1 d . .
C241 C 0.8586(12) 0.4820(10) 0.2450(9) 0.046(4) Uiso 1 1 d . .
C242 C 0.8701(15) 0.4086(12) 0.1857(12) 0.062(5) Uiso 1 1 d . .
C243 C 0.7717(14) 0.3669(12) 0.1533(11) 0.060(5) Uiso 1 1 d . .
C244 C 0.7757(18) 0.2906(15) 0.0915(15) 0.083(7) Uiso 1 1 d . .
N301 N 0.7117(8) 1.0171(7) 0.3626(7) 0.036(2) Uiso 1 1 d . .
C311 C 0.7590(12) 1.0933(10) 0.3542(10) 0.049(4) Uiso 1 1 d . .
C312 C 0.7950(15) 1.0890(13) 0.2799(12) 0.067(5) Uiso 1 1 d . .
C313 C 0.8443(17) 1.1682(14) 0.2859(14) 0.077(6) Uiso 1 1 d . .
C314 C 0.885(2) 1.1678(18) 0.2104(18) 0.102(9) Uiso 1 1 d . .
C321 C 0.6296(10) 0.9826(8) 0.3063(8) 0.037(3) Uiso 1 1 d . .
C322 C 0.5557(12) 1.0329(10) 0.3131(9) 0.046(4) Uiso 1 1 d . .
C323 C 0.4700(12) 0.9872(10) 0.2607(10) 0.050(4) Uiso 1 1 d . .
C324 C 0.4887(17) 0.9641(14) 0.1766(13) 0.074(6) Uiso 1 1 d . .
C331 C 0.6875(10) 1.0351(8) 0.4411(8) 0.037(3) Uiso 1 1 d . .
C332 C 0.6330(12) 0.9687(9) 0.4608(9) 0.045(3) Uiso 1 1 d . .
C333 C 0.6243(11) 0.9921(9) 0.5452(9) 0.044(3) Uiso 1 1 d . .
C334 C 0.7138(14) 0.9989(12) 0.5913(11) 0.060(5) Uiso 1 1 d . .
C341 C 0.7772(9) 0.9586(8) 0.3477(7) 0.033(3) Uiso 1 1 d . .
C342 C 0.8663(13) 0.9771(11) 0.3959(10) 0.054(4) Uiso 1 1 d . .
C343 C 0.9326(15) 0.9225(12) 0.3626(12) 0.065(5) Uiso 1 1 d . .
C344 C 1.0148(19) 0.9236(15) 0.4145(15) 0.084(7) Uiso 1 1 d . .
N401 N 0.5000 0.5000 0.0000 0.092(9) Uiso 1 2 d S P
C411 C 0.435(3) 0.519(3) 0.058(3) 0.164(17) Uiso 1 1 d D .
C412 C 0.338(3) 0.474(2) 0.022(2) 0.136(13) Uiso 1 1 d D .
C413 C 0.283(3) 0.558(3) 0.037(3) 0.164(17) Uiso 1 1 d D .
C414 C 0.194(3) 0.520(2) -0.010(2) 0.147(15) Uiso 1 1 d D .
C421 C 0.516(4) 0.430(2) 0.038(3) 0.179(19) Uiso 1 1 d D .
C422 C 0.499(2) 0.353(2) -0.0204(19) 0.116(11) Uiso 1 1 d D .
C423 C 0.543(5) 0.304(3) 0.020(3) 0.24(3) Uiso 1 1 d D .
C424 C 0.513(3) 0.223(2) -0.029(2) 0.130(12) Uiso 1 1 d D .
C11 C 0.251(2) 0.8022(16) 0.2544(16) 0.089(7) Uiso 1 1 d . .
C12 C 0.2768(17) 0.7658(14) 0.1803(14) 0.076(6) Uiso 1 1 d . .
Cl11 Cl 0.1267(6) 0.7978(5) 0.2568(5) 0.107(2) Uiso 1 1 d . .
Cl12 Cl 0.2487(6) 0.8123(5) 0.1153(5) 0.109(2) Uiso 1 1 d . .
C21 C 0.774(3) 0.745(2) 0.144(2) 0.129(12) Uiso 1 1 d . .
C22 C 0.7062(17) 0.7988(14) 0.1603(13) 0.074(6) Uiso 1 1 d . .
Cl21 Cl 0.7588(10) 0.7207(8) 0.0346(8) 0.178(5) Uiso 1 1 d . .
Cl22 Cl 0.7503(6) 0.8838(5) 0.1383(5) 0.115(3) Uiso 1 1 d . .
C31 C 0.996(3) 0.144(2) -0.061(2) 0.119(11) Uiso 1 1 d . .
C32 C 0.966(3) 0.096(3) -0.132(3) 0.160(16) Uiso 1 1 d . .
Cl31 Cl 0.9688(10) 0.1105(9) 0.0181(8) 0.185(5) Uiso 1 1 d . .
Cl32 Cl 1.0001(11) 0.0112(10) -0.1514(9) 0.198(6) Uiso 1 1 d . .

loop_
_atom_site_aniso_label
_atom_site_aniso_U_11
_atom_site_aniso_U_22
_atom_site_aniso_U_33
_atom_site_aniso_U_23
_atom_site_aniso_U_13
_atom_site_aniso_U_12
Si1 0.0210(14) 0.0200(14) 0.0219(14) 0.0074(11) -0.0007(11) 0.0029(11)
W1 0.0320(3) 0.0249(2) 0.0417(3) 0.0022(2) -0.0122(2) 0.0077(2)
W2 0.0293(2) 0.0282(2) 0.0238(2) 0.00936(18) 0.00587(18) 0.01078(18)
W3 0.0476(4) 0.0524(4) 0.0338(3) -0.0147(3) -0.0155(3) 0.0254(3)
W4 0.0550(4) 0.0354(3) 0.0342(3) -0.0016(2) -0.0189(3) 0.0204(3)
W5 0.0634(4) 0.0380(3) 0.0452(3) -0.0072(3) -0.0223(3) 0.0317(3)
W6 0.0325(3) 0.0242(2) 0.0384(3) -0.0026(2) -0.0083(2) 0.0089(2)
W7 0.0348(3) 0.0411(3) 0.0288(3) 0.0141(2) 0.0001(2) -0.0142(2)
W8 0.0476(3) 0.0319(3) 0.0290(2) 0.0165(2) 0.0184(2) 0.0153(2)
W9 0.0290(3) 0.0433(3) 0.0607(4) 0.0389(3) 0.0131(2) 0.0115(2)
Ga1 0.0244(8) 0.0207(8) 0.0206(8) 0.0077(6) 0.0035(6) 0.0041(6)
O1 0.025(4) 0.027(4) 0.023(4) 0.008(3) -0.003(3) 0.003(3)
O2 0.029(4) 0.025(4) 0.020(4) 0.010(3) 0.007(3) 0.007(3)
O3 0.039(5) 0.028(4) 0.027(4) 0.008(3) 0.009(4) -0.003(4)
O4 0.027(4) 0.032(5) 0.035(5) 0.010(4) 0.002(4) -0.003(4)
O5 0.035(5) 0.038(5) 0.031(5) 0.017(4) 0.014(4) 0.005(4)
O6 0.039(5) 0.026(4) 0.030(5) 0.007(4) 0.011(4) 0.001(4)
O7 0.029(5) 0.025(4) 0.059(7) 0.004(4) -0.013(4) 0.001(4)
O8 0.042(5) 0.028(4) 0.039(5) 0.008(4) 0.015(4) 0.010(4)
O9 0.034(5) 0.039(5) 0.032(5) 0.007(4) 0.002(4) -0.002(4)
O10 0.034(5) 0.044(6) 0.046(6) 0.019(5) -0.008(4) -0.001(4)
O11 0.035(5) 0.037(5) 0.032(5) 0.013(4) -0.002(4) 0.013(4)
O12 0.034(5) 0.028(4) 0.039(5) 0.018(4) 0.005(4) 0.002(4)
O13 0.022(4) 0.026(4) 0.033(4) 0.012(3) 0.004(3) 0.008(3)
O14 0.031(4) 0.025(4) 0.027(4) 0.009(3) 0.000(3) 0.003(3)
O15 0.030(4) 0.031(4) 0.025(4) 0.011(3) 0.002(3) 0.000(4)
O16 0.028(4) 0.038(5) 0.033(5) 0.018(4) 0.004(4) 0.007(4)
O17 0.023(4) 0.024(4) 0.032(4) 0.008(3) 0.003(3) 0.004(3)
O18 0.040(5) 0.018(4) 0.030(4) 0.009(3) 0.006(4) 0.006(3)
O19 0.028(4) 0.027(4) 0.027(4) 0.009(3) 0.005(3) 0.008(3)
O20 0.024(4) 0.023(4) 0.026(4) 0.011(3) 0.004(3) 0.002(3)
O21 0.026(4) 0.019(4) 0.027(4) 0.008(3) 0.008(3) 0.004(3)
O22 0.026(4) 0.020(4) 0.030(4) 0.006(3) 0.001(3) 0.003(3)
O23 0.025(4) 0.029(4) 0.038(5) 0.009(4) 0.002(4) 0.008(3)
O24 0.034(5) 0.031(4) 0.028(4) 0.013(4) 0.005(4) 0.009(4)
O25 0.039(5) 0.029(4) 0.022(4) 0.007(3) -0.002(4) 0.013(4)
O26 0.026(4) 0.027(4) 0.028(4) 0.012(3) 0.005(3) 0.003(3)
O27 0.025(4) 0.026(4) 0.034(5) 0.006(3) 0.005(4) 0.006(3)
O28 0.027(4) 0.029(4) 0.032(4) 0.011(4) 0.003(4) 0.007(3)
O29 0.031(5) 0.035(5) 0.026(4) 0.010(4) 0.005(4) 0.008(4)
O30 0.031(5) 0.033(5) 0.035(5) 0.022(4) 0.006(4) 0.006(4)
O31 0.031(4) 0.027(4) 0.029(4) 0.009(3) 0.008(4) 0.009(3)
O32 0.049(6) 0.056(7) 0.036(5) 0.018(5) 0.008(5) -0.010(5)
O33 0.048(6) 0.041(5) 0.032(5) 0.020(4) 0.019(4) 0.018(4)
O34 0.037(6) 0.059(7) 0.081(9) 0.043(7) 0.006(6) 0.015(5)
O1W 0.043(6) 0.049(6) 0.044(6) 0.016(5) 0.000(5) 0.010(5)

loop_
_atom_type_symbol
_atom_type_description
_atom_type_scat_dispersion_real
_atom_type_scat_dispersion_imag
_atom_type_scat_source
C C 0.0033 0.0016 'International Tables Vol C Tables 4.2.6.8 and 6.1.1.4'
N N 0.0061 0.0033 'International Tables Vol C Tables 4.2.6.8 and 6.1.1.4'
O O 0.0106 0.0060 'International Tables Vol C Tables 4.2.6.8 and 6.1.1.4'
Si Si 0.0817 0.0704 'International Tables Vol C Tables 4.2.6.8 and 6.1.1.4'
W W -0.8490 6.8722 'International Tables Vol C Tables 4.2.6.8 and 6.1.1.4'
Ga Ga 0.2307 1.6083 'International Tables Vol C Tables 4.2.6.8 and 6.1.1.4'
Cl Cl 0.1484 0.1585 'International Tables Vol C Tables 4.2.6.8 and 6.1.1.4'

loop_
_geom_angle_atom_site_label_1
_geom_angle_atom_site_label_2
_geom_angle_atom_site_label_3
_geom_angle
_geom_angle_site_symmetry_1
_geom_angle_site_symmetry_3
O20 Si1 O21 114.4(5) . .
O20 Si1 O19 109.1(5) . .
O21 Si1 O19 109.6(5) . .
O20 Si1 O22 107.0(4) . .
O21 Si1 O22 107.0(4) . .
O19 Si1 O22 109.7(5) . .
O7 W1 O18 101.8(4) . .
O7 W1 O23 102.5(5) . .
O18 W1 O23 86.9(4) . .
O7 W1 O1 98.7(4) . .
O18 W1 O1 88.6(4) . .
O23 W1 O1 158.8(4) . .
O7 W1 O13 100.9(4) . .
O18 W1 O13 157.3(4) . .
O23 W1 O13 88.0(4) . .
O1 W1 O13 88.2(4) . .
O7 W1 O19 169.7(4) . .
O18 W1 O19 83.4(3) . .
O23 W1 O19 86.5(3) . .
O1 W1 O19 72.4(3) . .
O13 W1 O19 74.2(3) . .
O8 W2 O14 102.1(4) . .
O8 W2 O13 100.6(4) . .
O14 W2 O13 157.3(4) . .
O8 W2 O24 101.4(4) . .
O14 W2 O24 86.6(4) . .
O13 W2 O24 88.4(4) . .
O8 W2 O2 99.3(4) . .
O14 W2 O2 88.4(4) . .
O13 W2 O2 88.6(4) . .
O24 W2 O2 159.2(4) . .
O8 W2 O19 171.1(4) . .
O14 W2 O19 82.9(3) . .
O13 W2 O19 74.7(3) . .
O24 W2 O19 86.2(3) . .
O2 W2 O19 73.2(3) . .
O9 W3 O14 101.7(4) . .
O9 W3 O15 97.9(4) . .
O14 W3 O15 160.4(4) . .
O9 W3 O25 99.2(4) . .
O14 W3 O25 86.3(4) . .
O15 W3 O25 91.4(4) . .
O9 W3 O3 97.1(4) . .
O14 W3 O3 87.7(4) . .
O15 W3 O3 89.1(4) . .
O25 W3 O3 163.5(4) . .
O9 W3 O20 170.6(4) . .
O14 W3 O20 87.2(3) . .
O15 W3 O20 73.2(3) . .
O25 W3 O20 84.3(3) . .
O3 W3 O20 80.0(3) . .
O10 W4 O16 101.9(5) . .
O10 W4 O15 99.4(5) . .
O16 W4 O15 158.6(4) . .
O10 W4 O26 97.2(4) . .
O16 W4 O26 88.0(4) . .
O15 W4 O26 91.2(4) . .
O10 W4 O4 96.7(4) . .
O16 W4 O4 88.2(4) . .
O15 W4 O4 87.5(4) . .
O26 W4 O4 166.0(4) . .
O10 W4 O20 173.3(4) . .
O16 W4 O20 84.7(3) . .
O15 W4 O20 74.0(3) . .
O26 W4 O20 84.0(3) . .
O4 W4 O20 82.3(3) . .
O11 W5 O16 101.8(4) . .
O11 W5 O17 99.1(4) . .
O16 W5 O17 159.1(4) . .
O11 W5 O5 97.0(4) . .
O16 W5 O5 89.0(4) . .
O17 W5 O5 87.8(4) . .
O11 W5 O27 97.2(4) . .
O16 W5 O27 88.0(4) . .
O17 W5 O27 90.0(4) . .
O5 W5 O27 165.8(4) . .
O11 W5 O21 173.8(4) . .
O16 W5 O21 84.4(3) . .
O17 W5 O21 74.7(3) . .
O5 W5 O21 83.1(3) . .
O27 W5 O21 82.7(3) . .
O12 W6 O18 101.0(4) . .
O12 W6 O17 98.1(4) . .
O18 W6 O17 160.6(4) . .
O12 W6 O28 100.0(4) . .
O18 W6 O28 86.7(4) . .
O17 W6 O28 92.8(4) . .
O12 W6 O6 97.2(4) . .
O18 W6 O6 86.1(4) . .
O17 W6 O6 88.7(4) . .
O28 W6 O6 162.4(4) . .
O12 W6 O21 171.2(4) . .
O18 W6 O21 86.7(3) . .
O17 W6 O21 74.0(3) . .
O28 W6 O21 84.4(3) . .
O6 W6 O21 79.2(3) . .
O32 W7 O23 102.3(5) . .
O32 W7 O28 100.9(5) . .
O23 W7 O28 86.8(4) . .
O32 W7 O31 99.2(5) . .
O23 W7 O31 158.5(4) . .
O28 W7 O31 88.6(4) . .
O32 W7 O29 99.0(5) . .
O23 W7 O29 88.9(4) . .
O28 W7 O29 160.1(4) . .
O31 W7 O29 88.3(4) . .
O32 W7 O22 170.6(4) . .
O23 W7 O22 84.0(3) . .
O28 W7 O22 86.3(3) . .
O31 W7 O22 74.8(3) . .
O29 W7 O22 73.9(3) . .
O33 W8 O25 100.9(5) . .
O33 W8 O24 101.8(4) . .
O25 W8 O24 86.4(4) . .
O33 W8 O30 99.2(4) . .
O25 W8 O30 89.5(4) . .
O24 W8 O30 158.9(4) . .
O33 W8 O29 97.3(5) . .
O25 W8 O29 161.7(4) . .
O24 W8 O29 88.0(4) . .
O30 W8 O29 89.5(4) . .
O33 W8 O22 169.8(4) . .
O25 W8 O22 87.7(3) . .
O24 W8 O22 83.9(3) . .
O30 W8 O22 75.3(3) . .
O29 W8 O22 74.4(3) . .
O34 W9 O26 100.5(5) . .
O34 W9 O27 102.2(5) . .
O26 W9 O27 87.4(4) . .
O34 W9 O31 99.6(5) . .
O26 W9 O31 159.8(4) . .
O27 W9 O31 90.1(4) . .
O34 W9 O30 98.7(5) . .
O26 W9 O30 88.1(4) . .
O27 W9 O30 159.0(4) . .
O31 W9 O30 87.1(4) . .
O34 W9 O22 168.5(4) . .
O26 W9 O22 87.0(3) . .
O27 W9 O22 86.7(3) . .
O31 W9 O22 72.9(3) . .
O30 W9 O22 72.6(3) . .
O1 Ga1 O1 180.0 2_666 .
O1 Ga1 O2 91.4(4) 2_666 .
O1 Ga1 O2 88.6(4) . .
O1 Ga1 O2 88.6(4) 2_666 2_666
O1 Ga1 O2 91.4(4) . 2_666
O2 Ga1 O2 180.0 . 2_666
O1 Ga1 O19 99.3(3) 2_666 .
O1 Ga1 O19 80.7(3) . .
O2 Ga1 O19 80.8(3) . .
O2 Ga1 O19 99.2(3) 2_666 .
O1 Ga1 O19 80.7(3) 2_666 2_666
O1 Ga1 O19 99.3(3) . 2_666
O2 Ga1 O19 99.2(3) . 2_666
O2 Ga1 O19 80.8(3) 2_666 2_666
O19 Ga1 O19 180.0 . 2_666
W1 O1 Ga1 113.5(4) . .
W2 O2 Ga1 112.7(4) . .
W2 O13 W1 121.5(4) . .
W3 O14 W2 151.7(5) . .
W3 O15 W4 118.3(4) . .
W5 O16 W4 151.0(5) . .
W5 O17 W6 117.1(4) . .
W1 O18 W6 151.1(5) . .
Si1 O19 Ga1 127.0(5) . .
Si1 O19 W2 122.3(5) . .
Ga1 O19 W2 93.3(3) . .
Si1 O19 W1 121.7(5) . .
Ga1 O19 W1 93.3(3) . .
W2 O19 W1 89.6(3) . .
Si1 O20 W4 127.2(5) . .
Si1 O20 W3 127.9(5) . .
W4 O20 W3 94.4(3) . .
Si1 O21 W5 127.4(5) . .
Si1 O21 W6 127.6(5) . .
W5 O21 W6 94.1(3) . .
Si1 O22 W8 125.5(4) . .
Si1 O22 W7 125.8(5) . .
W8 O22 W7 93.4(3) . .
Si1 O22 W9 119.3(4) . .
W8 O22 W9 91.8(3) . .
W7 O22 W9 91.7(3) . .
W7 O23 W1 150.7(5) . .
W8 O24 W2 150.5(5) . .
W8 O25 W3 147.9(5) . .
W9 O26 W4 147.5(5) . .
W9 O27 W5 148.4(5) . .
W7 O28 W6 148.3(5) . .
W8 O29 W7 118.2(5) . .
W8 O30 W9 120.4(4) . .
W7 O31 W9 120.6(4) . .
C111 N101 C141 114.7(15) . .
C111 N101 C131 109.5(15) . .
C141 N101 C131 108.9(14) . .
C111 N101 C121 108.9(15) . .
C141 N101 C121 104.3(14) . .
C131 N101 C121 110.4(15) . .
N101 C111 C112 114.2(18) . .
C113 C112 C111 110(2) . .
C114 C113 C112 112(3) . .
C122 C121 N101 116.4(18) . .
C121 C122 C123 111.9(19) . .
C122 C123 C124 112(2) . .
C132 C131 N101 116.6(19) . .
C131 C132 C133 112(2) . .
C134 C133 C132 115(3) . .
C142 C141 N101 114.7(16) . .
C141 C142 C143 110.8(17) . .
C144 C143 C142 111.3(18) . .
C211 N201 C231 110.7(14) . .
C211 N201 C241 106.0(14) . .
C231 N201 C241 111.0(13) . .
C211 N201 C221 112.0(15) . .
C231 N201 C221 106.3(14) . .
C241 N201 C221 110.9(14) . .
N201 C211 C212 114.8(16) . .
C213 C212 C211 110(2) . .
C212 C213 C214 107(2) . .
N201 C221 C222 112.5(17) . .
C223 C222 C221 106(2) . .
C224 C223 C222 109(3) . .
C232 C231 N201 114.9(15) . .
C231 C232 C233 107.4(18) . .
C234 C233 C232 113(2) . .
N201 C241 C242 112.7(14) . .
C241 C242 C243 107.2(16) . .
C242 C243 C244 111.3(18) . .
C331 N301 C321 114.0(11) . .
C331 N301 C341 110.5(11) . .
C321 N301 C341 105.1(10) . .
C331 N301 C311 105.1(11) . .
C321 N301 C311 111.3(11) . .
C341 N301 C311 110.9(11) . .
C312 C311 N301 115.3(15) . .
C311 C312 C313 106.2(18) . .
C312 C313 C314 109(2) . .
N301 C321 C322 112.8(12) . .
C321 C322 C323 108.0(13) . .
C322 C323 C324 113.8(16) . .
N301 C331 C332 114.5(12) . .
C331 C332 C333 108.8(13) . .
C334 C333 C332 114.2(14) . .
C342 C341 N301 117.5(12) . .
C341 C342 C343 110.4(15) . .
C344 C343 C342 114.8(19) . .
C411 N401 C411 180(3) . 2_665
C411 N401 C421 97(2) . 2_665
C411 N401 C421 83(2) 2_665 2_665
C411 N401 C421 83(2) . .
C411 N401 C421 97(2) 2_665 .
C421 N401 C421 180.0 2_665 .
N401 C411 C412 105(3) . .
C411 C412 C413 95(3) . .
C414 C413 C412 97(3) . .
C422 C421 N401 111(3) . .
C421 C422 C423 101(3) . .
C424 C423 C422 104(4) . .
C12 C11 Cl11 112(2) . .
C11 C12 Cl12 113.0(19) . .
C22 C21 Cl21 97(2) . .
C21 C22 Cl22 110(2) . .
C32 C31 Cl31 119(3) . .
C31 C32 Cl32 114(4) . .

loop_
_geom_bond_atom_site_label_1
_geom_bond_atom_site_label_2
_geom_bond_distance
_geom_bond_site_symmetry_2
Si1 O20 1.610(9) .
Si1 O21 1.619(8) .
Si1 O19 1.644(9) .
Si1 O22 1.655(9) .
W1 O7 1.719(10) .
W1 O18 1.888(9) .
W1 O23 1.915(9) .
W1 O1 1.935(8) .
W1 O13 1.940(8) .
W1 O19 2.390(9) .
W2 O8 1.716(9) .
W2 O14 1.898(9) .
W2 O13 1.916(9) .
W2 O24 1.925(9) .
W2 O2 1.925(8) .
W2 O19 2.385(8) .
W3 O9 1.719(10) .
W3 O14 1.880(9) .
W3 O15 1.899(9) .
W3 O25 1.957(10) .
W3 O3 1.993(9) .
W3 O20 2.244(8) .
W4 O10 1.706(10) .
W4 O16 1.902(10) .
W4 O15 1.906(9) .
W4 O26 2.005(8) .
W4 O4 2.017(9) .
W4 O20 2.206(8) .
W5 O11 1.707(9) .
W5 O16 1.878(10) .
W5 O17 1.913(9) .
W5 O5 1.983(8) .
W5 O27 1.997(9) .
W5 O21 2.215(8) .
W6 O12 1.707(10) .
W6 O18 1.905(8) .
W6 O17 1.914(8) .
W6 O28 1.937(9) .
W6 O6 1.997(9) .
W6 O21 2.245(8) .
W7 O32 1.717(11) .
W7 O23 1.905(9) .
W7 O28 1.916(9) .
W7 O31 1.927(9) .
W7 O29 1.954(9) .
W7 O22 2.301(8) .
W8 O33 1.715(9) .
W8 O25 1.903(9) .
W8 O24 1.907(8) .
W8 O30 1.910(9) .
W8 O29 1.938(9) .
W8 O22 2.291(9) .
W9 O34 1.718(11) .
W9 O26 1.879(8) .
W9 O27 1.886(9) .
W9 O31 1.933(9) .
W9 O30 1.952(9) .
W9 O22 2.373(8) .
Ga1 O1 1.935(8) 2_666
Ga1 O1 1.935(8) .
Ga1 O2 1.957(8) .
Ga1 O2 1.957(8) 2_666
Ga1 O19 2.049(8) .
Ga1 O19 2.049(8) 2_666
N101 C111 1.48(3) .
N101 C141 1.54(2) .
N101 C131 1.54(3) .
N101 C121 1.56(3) .
C111 C112 1.54(3) .
C112 C113 1.52(4) .
C113 C114 1.51(5) .
C121 C122 1.51(3) .
C122 C123 1.51(3) .
C123 C124 1.52(4) .
C131 C132 1.45(3) .
C132 C133 1.54(4) .
C133 C134 1.46(4) .
C141 C142 1.49(3) .
C142 C143 1.56(3) .
C143 C144 1.49(3) .
N201 C211 1.50(2) .
N201 C231 1.53(2) .
N201 C241 1.53(2) .
N201 C221 1.54(3) .
C211 C212 1.55(3) .
C212 C213 1.53(4) .
C213 C214 1.61(4) .
C221 C222 1.56(3) .
C222 C223 1.56(4) .
C223 C224 1.55(5) .
C231 C232 1.52(3) .
C232 C233 1.57(3) .
C233 C234 1.44(4) .
C241 C242 1.54(3) .
C242 C243 1.55(3) .
C243 C244 1.58(3) .
N301 C331 1.502(19) .
N301 C321 1.514(19) .
N301 C341 1.527(18) .
N301 C311 1.55(2) .
C311 C312 1.51(3) .
C312 C313 1.52(3) .
C313 C314 1.58(4) .
C321 C322 1.52(2) .
C322 C323 1.55(2) .
C323 C324 1.58(3) .
C331 C332 1.53(2) .
C332 C333 1.55(2) .
C333 C334 1.52(3) .
C341 C342 1.50(2) .
C342 C343 1.53(3) .
C343 C344 1.52(3) .
N401 C411 1.49(5) .
N401 C411 1.49(5) 2_665
N401 C421 1.70(5) 2_665
N401 C421 1.70(5) .
C411 C412 1.576(19) .
C412 C413 1.80(6) .
C413 C414 1.517(19) .
C421 C422 1.533(19) .
C422 C423 1.55(7) .
C423 C424 1.53(2) .
C11 C12 1.47(4) .
C11 Cl11 1.81(3) .
C12 Cl12 1.77(3) .
C21 C22 1.49(4) .
C21 Cl21 2.00(4) .
C22 Cl22 1.80(3) .
C31 C32 1.41(6) .
C31 Cl31 1.82(4) .
C32 Cl32 1.68(5) .

loop_
_geom_torsion_atom_site_label_1
_geom_torsion_atom_site_label_2
_geom_torsion_atom_site_label_3
_geom_torsion_atom_site_label_4
_geom_torsion
_geom_torsion_site_symmetry_1
O9 W3 O14 W2 129.7(11) .
O15 W3 O14 W2 -52.7(18) .
O25 W3 O14 W2 31.0(11) .
O3 W3 O14 W2 -133.5(11) .
O20 W3 O14 W2 -53.4(11) .
O8 W2 O14 W3 -129.3(11) .
O13 W2 O14 W3 49.1(17) .
O24 W2 O14 W3 -28.4(11) .
O2 W2 O14 W3 131.5(11) .
O19 W2 O14 W3 58.2(11) .
O9 W3 O15 W4 174.4(5) .
O14 W3 O15 W4 -3.2(14) .
O25 W3 O15 W4 -86.1(5) .
O3 W3 O15 W4 77.3(5) .
O20 W3 O15 W4 -2.5(4) .
O11 W5 O16 W4 119.5(11) .
O17 W5 O16 W4 -62.3(16) .
O5 W5 O16 W4 -143.6(11) .
O27 W5 O16 W4 22.5(10) .
O21 W5 O16 W4 -60.4(10) .
O7 W1 O18 W6 130.0(11) .
O23 W1 O18 W6 27.8(11) .
O1 W1 O18 W6 -131.4(11) .
O13 W1 O18 W6 -49.6(16) .
O19 W1 O18 W6 -59.0(10) .
O20 Si1 O19 Ga1 -63.2(7) .
O21 Si1 O19 Ga1 62.7(7) .
O22 Si1 O19 Ga1 179.9(5) .
O20 Si1 O19 W2 61.0(6) .
O21 Si1 O19 W2 -173.0(5) .
O22 Si1 O19 W2 -55.9(6) .
O20 Si1 O19 W1 173.4(4) .
O21 Si1 O19 W1 -60.7(6) .
O22 Si1 O19 W1 56.5(6) .
O21 Si1 O20 W4 47.1(7) .
O19 Si1 O20 W4 170.2(5) .
O22 Si1 O20 W4 -71.2(6) .
O21 Si1 O20 W3 -177.5(5) .
O19 Si1 O20 W3 -54.4(7) .
O22 Si1 O20 W3 64.2(6) .
O20 Si1 O21 W5 -46.6(7) .
O19 Si1 O21 W5 -169.4(5) .
O22 Si1 O21 W5 71.8(6) .
O20 Si1 O21 W6 178.8(5) .
O19 Si1 O21 W6 55.9(7) .
O22 Si1 O21 W6 -62.9(6) .
O20 Si1 O22 W8 -54.5(6) .
O21 Si1 O22 W8 -177.5(5) .
O19 Si1 O22 W8 63.7(6) .
O20 Si1 O22 W7 178.5(5) .
O21 Si1 O22 W7 55.5(6) .
O19 Si1 O22 W7 -63.3(6) .
O20 Si1 O22 W9 62.0(6) .
O21 Si1 O22 W9 -61.0(6) .
O19 Si1 O22 W9 -179.8(4) .
O34 W9 O26 W4 -136.0(9) .
O27 W9 O26 W4 -34.0(9) .
O31 W9 O26 W4 49.2(16) .
O30 W9 O26 W4 125.5(9) .
O22 W9 O26 W4 52.8(9) .
O34 W9 O27 W5 132.7(10) .
O26 W9 O27 W5 32.5(10) .
O31 W9 O27 W5 -127.5(10) .
O30 W9 O27 W5 -45.2(17) .
O22 W9 O27 W5 -54.6(9) .
C141 N101 C111 C112 -53(2) .
C131 N101 C111 C112 70(2) .
C121 N101 C111 C112 -169.2(18) .
N101 C111 C112 C113 -177.7(19) .
C111 C112 C113 C114 -176(3) .
C111 N101 C121 C122 -59(2) .
C141 N101 C121 C122 177.7(18) .
C131 N101 C121 C122 61(2) .
N101 C121 C122 C123 172.3(17) .
C121 C122 C123 C124 -172(2) .
C111 N101 C131 C132 -179.4(19) .
C141 N101 C131 C132 -53(2) .
C121 N101 C131 C132 61(2) .
N101 C131 C132 C133 -177(2) .
C131 C132 C133 C134 -164(3) .
C111 N101 C141 C142 -48(2) .
C131 N101 C141 C142 -170.6(16) .
C121 N101 C141 C142 71.5(19) .
N101 C141 C142 C143 -179.4(16) .
C141 C142 C143 C144 -178.8(17) .
C231 N201 C211 C212 58(2) .
C241 N201 C211 C212 178.2(15) .
C221 N201 C211 C212 -61(2) .
N201 C211 C212 C213 -179.1(19) .
C211 C212 C213 C214 175(2) .
C211 N201 C221 C222 -52(2) .
C231 N201 C221 C222 -173.4(16) .
C241 N201 C221 C222 66(2) .
N201 C221 C222 C223 -164.1(18) .
C221 C222 C223 C224 -175(2) .
C211 N201 C231 C232 58(2) .
C241 N201 C231 C232 -59.6(19) .
C221 N201 C231 C232 179.7(16) .
N201 C231 C232 C233 173.8(16) .
C231 C232 C233 C234 -73(3) .
C211 N201 C241 C242 178.4(15) .
C231 N201 C241 C242 -61.4(18) .
C221 N201 C241 C242 56.6(19) .
N201 C241 C242 C243 179.2(14) .
C241 C242 C243 C244 179.8(17) .
C331 N301 C311 C312 176.8(15) .
C321 N301 C311 C312 -59.2(18) .
C341 N301 C311 C312 57.4(18) .
N301 C311 C312 C313 -175.9(16) .
C311 C312 C313 C314 179.1(19) .
C331 N301 C321 C322 58.3(16) .
C341 N301 C321 C322 179.5(12) .
C311 N301 C321 C322 -60.4(16) .
N301 C321 C322 C323 -172.1(12) .
C321 C322 C323 C324 -63.2(19) .
C321 N301 C331 C332 53.5(16) .
C341 N301 C331 C332 -64.6(15) .
C311 N301 C331 C332 175.7(13) .
N301 C331 C332 C333 172.5(12) .
C331 C332 C333 C334 -71.3(18) .
C331 N301 C341 C342 -56.4(16) .
C321 N301 C341 C342 -179.8(13) .
C311 N301 C341 C342 59.8(17) .
N301 C341 C342 C343 -166.6(14) .
C341 C342 C343 C344 -166.2(17) .
C421 N401 C411 C412 88(3) 2_665
C421 N401 C411 C412 -92(3) .
N401 C411 C412 C413 -122(3) .
C411 C412 C413 C414 170(3) .
C411 N401 C421 C422 126(4) .
C411 N401 C421 C422 -54(4) 2_665
N401 C421 C422 C423 164(4) .
C421 C422 C423 C424 170(4) .
Cl11 C11 C12 Cl12 65(2) .
Cl21 C21 C22 Cl22 -70(2) .
Cl31 C31 C32 Cl32 -55(5) .
